data_4335645
loop_
_publ_author_name
'Tao Yang'
'Hao Cui'
'Changhe Zhang'
'Li Zhang'
'Cheng-Yong Su'

_publ_contact_author_address
;
   'Li Zhang'
   School of Chemistry and Chemical Engineering, 
   Sun Yat-sen University, 
   Guangzhou 510275,PR.China.

    'Cheng-Yong Su'
    MOE Laboratory of Bioinorganic and Synthetic 
    Chemistry/KLGHEI of Environment and Energy Chemistry, 
    State Key La-boratory of 
    Optoelectronic Materials and Technologies
    School of Chemistry and Chemical Engineering, 
    Sun Yat-sen University, 
    Guangzhou 510275, PR. China.
;
_publ_contact_author_email
;
(L.Z.) zhli99@mail.sysu.edu.cn
(C.-Y. S.) cesscy@ mail.sysu.edu.cn
;
_publ_contact_author_fax '86 20 84115178'
_publ_contact_author_name 'Li Zhang, Cheng-Yong Su'
_publ_contact_author_phone '(L.Z.) 86 20 84110318; (C.-Y. S.) 86 20 84115178'
_publ_section_title
;
 Porous Metal-Organic Framework Catalyzing the Three-Component Coupling of
 Sulfonyl Azide, Alkyne, and Amine
;
_journal_name_full 'Inorganic Chemistry'
_journal_page_first 9053
_journal_page_last 9059
_journal_paper_doi 10.1021/ic4012229
_journal_volume 52
_journal_year 2013
_chemical_formula_moiety 'C21 H28 N2 O2 S'
_chemical_formula_sum 'C21 H28 N2 O2 S'
_chemical_formula_weight 372.51
_chemical_name_systematic
; 
 ? 
;
_space_group_IT_number 2
_symmetry_cell_setting triclinic
_symmetry_space_group_name_Hall '-P 1'
_symmetry_space_group_name_H-M 'P -1'
_atom_sites_solution_hydrogens geom
_atom_sites_solution_primary direct
_atom_sites_solution_secondary difmap
_audit_creation_method SHELXL-97
_cell_angle_alpha 114.674(5)
_cell_angle_beta 100.562(4)
_cell_angle_gamma 97.597(4)
_cell_formula_units_Z 2
_cell_length_a 8.1892(4)
_cell_length_b 11.2458(6)
_cell_length_c 12.4482(6)
_cell_measurement_reflns_used 8189
_cell_measurement_temperature 150(2)
_cell_measurement_theta_max 63.2127
_cell_measurement_theta_min 4.0494
_cell_volume 995.74(10)
_computing_structure_refinement 'SHELXL-97 (Sheldrick, 1997)'
_computing_structure_solution 'SHELXS-97 (Sheldrick, 1990)'
_diffrn_ambient_temperature 150(2)
_diffrn_measured_fraction_theta_full 0.986
_diffrn_measured_fraction_theta_max 0.986
_diffrn_measurement_device_type 'Xcalibur, Sapphire3, Gemini ultra'
_diffrn_measurement_method '\w scans'
_diffrn_radiation_monochromator graphite
_diffrn_radiation_source 'fine-focus sealed tube'
_diffrn_radiation_type CuK\a
_diffrn_radiation_wavelength 1.54178
_diffrn_reflns_av_R_equivalents 0.0377
_diffrn_reflns_av_sigmaI/netI 0.0284
_diffrn_reflns_limit_h_max 9
_diffrn_reflns_limit_h_min -9
_diffrn_reflns_limit_k_max 12
_diffrn_reflns_limit_k_min -13
_diffrn_reflns_limit_l_max 14
_diffrn_reflns_limit_l_min -14
_diffrn_reflns_number 13806
_diffrn_reflns_theta_full 63.30
_diffrn_reflns_theta_max 63.30
_diffrn_reflns_theta_min 4.05
_diffrn_standards_decay_% none
_diffrn_standards_interval_count 150
_diffrn_standards_number 2
_exptl_absorpt_coefficient_mu 1.573
_exptl_absorpt_correction_T_max 0.8688
_exptl_absorpt_correction_T_min 0.5628
_exptl_absorpt_correction_type multi-scan
_exptl_crystal_colour colorless
_exptl_crystal_density_diffrn 1.242
_exptl_crystal_description block
_exptl_crystal_F_000 400
_exptl_crystal_size_max 0.41
_exptl_crystal_size_mid 0.17
_exptl_crystal_size_min 0.09
_refine_diff_density_max 0.339
_refine_diff_density_min -0.327
_refine_diff_density_rms 0.044
_refine_ls_extinction_coef 0.0062(12)
_refine_ls_extinction_expression Fc^*^=kFc[1+0.001xFc^2^\l^3^/sin(2\q)]^-1/4^
_refine_ls_extinction_method SHELXL
_refine_ls_goodness_of_fit_ref 1.168
_refine_ls_hydrogen_treatment geom
_refine_ls_matrix_type full
_refine_ls_number_parameters 236
_refine_ls_number_reflns 3203
_refine_ls_number_restraints 0
_refine_ls_restrained_S_all 1.168
_refine_ls_R_factor_all 0.0395
_refine_ls_R_factor_gt 0.0359
_refine_ls_shift/su_max 0.001
_refine_ls_shift/su_mean 0.000
_refine_ls_structure_factor_coef Fsqd
_refine_ls_weighting_details 'calc w=1/[\s^2^(Fo^2^)+(0.1000P)^2^+0.0000P] where P=(Fo^2^+2Fc^2^)/3'
_refine_ls_weighting_scheme calc
_refine_ls_wR_factor_gt 0.1298
_refine_ls_wR_factor_ref 0.1380
_reflns_number_gt 2926
_reflns_number_total 3203
_reflns_threshold_expression >2sigma(I)
_cod_data_source_file ic4012229_si_002_1.cif
_cod_data_source_block 1a
_cod_original_cell_volume 995.74(9)
_cod_database_code 4335645

loop_
_symmetry_equiv_pos_as_xyz
'x, y, z'
'-x, -y, -z'

loop_
_atom_site_label
_atom_site_type_symbol
_atom_site_fract_x
_atom_site_fract_y
_atom_site_fract_z
_atom_site_U_iso_or_equiv
_atom_site_adp_type
_atom_site_occupancy
_atom_site_symmetry_multiplicity
_atom_site_calc_flag
_atom_site_refinement_flags
S1 S -0.36150(5) 0.61094(4) 0.81618(3) 0.0207(2) Uani 1 1 d .
O1 O -0.44839(15) 0.48112(12) 0.79851(11) 0.0278(3) Uani 1 1 d .
C4 C -0.2104(3) 0.69594(18) 0.67396(16) 0.0318(5) Uani 1 1 d .
H4A H -0.1845 0.7837 0.7405 0.038 Uiso 1 1 calc R
O2 O -0.45988(15) 0.71218(12) 0.83844(11) 0.0293(3) Uani 1 1 d .
N2 N -0.00185(17) 0.75602(13) 1.10771(12) 0.0189(3) Uani 1 1 d .
N1 N -0.17817(17) 0.66831(14) 0.91551(12) 0.0225(4) Uani 1 1 d .
C8 C -0.1603(2) 0.70324(15) 1.03294(14) 0.0187(4) Uani 1 1 d .
C11 C 0.1435(3) 0.8724(2) 1.00311(19) 0.0376(5) Uani 1 1 d .
H11A H 0.1201 0.9563 1.0591 0.056 Uiso 1 1 calc R
H11B H 0.0526 0.8294 0.9263 0.056 Uiso 1 1 calc R
H11C H 0.2533 0.8923 0.9860 0.056 Uiso 1 1 calc R
C6 C -0.3374(2) 0.45909(17) 0.58441(15) 0.0231(4) Uani 1 1 d .
H6A H -0.3975 0.3844 0.5898 0.028 Uiso 1 1 calc R
C10 C 0.1887(2) 0.6447(2) 0.98199(17) 0.0326(5) Uani 1 1 d .
H10A H 0.1925 0.5886 1.0247 0.049 Uiso 1 1 calc R
H10B H 0.2992 0.6622 0.9650 0.049 Uiso 1 1 calc R
H10C H 0.0988 0.5978 0.9046 0.049 Uiso 1 1 calc R
C2 C -0.2016(2) 0.54865(19) 0.46838(16) 0.0264(4) Uani 1 1 d .
C9 C 0.1507(2) 0.77760(17) 1.06227(15) 0.0230(4) Uani 1 1 d .
H9A H 0.2501 0.8238 1.1366 0.028 Uiso 1 1 calc R
C16 C -0.3450(2) 0.81601(16) 1.17183(15) 0.0214(4) Uani 1 1 d .
C1 C -0.1501(2) 0.5272(2) 0.35293(17) 0.0345(5) Uani 1 1 d .
H1C H -0.0890 0.6134 0.3621 0.052 Uiso 1 1 calc R
H1D H -0.2523 0.4902 0.2837 0.052 Uiso 1 1 calc R
H1E H -0.0753 0.4641 0.3378 0.052 Uiso 1 1 calc R
C7 C -0.2901(2) 0.44169(17) 0.47823(15) 0.0253(4) Uani 1 1 d .
H7A H -0.3192 0.3543 0.4108 0.030 Uiso 1 1 calc R
C15 C -0.3106(2) 0.68565(16) 1.08642(15) 0.0208(4) Uani 1 1 d .
H15A H -0.4146 0.6334 1.0180 0.025 Uiso 1 1 calc R
H15B H -0.2877 0.6324 1.1314 0.025 Uiso 1 1 calc R
C5 C -0.2961(2) 0.58628(16) 0.68228(15) 0.0205(4) Uani 1 1 d .
C12 C 0.0352(2) 0.79969(17) 1.24186(14) 0.0229(4) Uani 1 1 d .
H12A H -0.0741 0.7710 1.2588 0.027 Uiso 1 1 calc R
C17 C -0.3621(2) 0.91781(18) 1.13742(17) 0.0288(4) Uani 1 1 d .
H17A H -0.3504 0.9058 1.0592 0.035 Uiso 1 1 calc R
C21 C -0.3626(2) 0.83619(18) 1.28712(16) 0.0262(4) Uani 1 1 d .
H21A H -0.3529 0.7674 1.3116 0.031 Uiso 1 1 calc R
C18 C -0.3960(3) 1.03693(18) 1.21652(19) 0.0374(5) Uani 1 1 d .
H18A H -0.4079 1.1056 1.1922 0.045 Uiso 1 1 calc R
C20 C -0.3940(2) 0.95495(19) 1.36601(18) 0.0342(5) Uani 1 1 d .
H20A H -0.4031 0.9681 1.4450 0.041 Uiso 1 1 calc R
C13 C 0.1635(2) 0.73079(19) 1.28313(16) 0.0283(4) Uani 1 1 d .
H13A H 0.1222 0.6330 1.2350 0.042 Uiso 1 1 calc R
H13B H 0.1769 0.7558 1.3702 0.042 Uiso 1 1 calc R
H13C H 0.2739 0.7592 1.2707 0.042 Uiso 1 1 calc R
C3 C -0.1630(3) 0.67600(19) 0.56744(18) 0.0348(5) Uani 1 1 d .
H3A H -0.1030 0.7507 0.5620 0.042 Uiso 1 1 calc R
C14 C 0.0896(2) 0.95214(18) 1.31298(17) 0.0338(5) Uani 1 1 d .
H14A H 0.0025 0.9915 1.2837 0.051 Uiso 1 1 calc R
H14B H 0.1987 0.9839 1.3007 0.051 Uiso 1 1 calc R
H14C H 0.1027 0.9794 1.4004 0.051 Uiso 1 1 calc R
C19 C -0.4122(2) 1.05492(19) 1.3308(2) 0.0382(5) Uani 1 1 d .
H19A H -0.4359 1.1359 1.3849 0.046 Uiso 1 1 calc R

loop_
_atom_site_aniso_label
_atom_site_aniso_U_11
_atom_site_aniso_U_22
_atom_site_aniso_U_33
_atom_site_aniso_U_23
_atom_site_aniso_U_13
_atom_site_aniso_U_12
S1 0.0194(3) 0.0234(3) 0.0184(3) 0.0089(2) 0.00379(19) 0.00583(19)
O1 0.0275(7) 0.0280(7) 0.0256(6) 0.0121(5) 0.0063(5) 0.0005(5)
C4 0.0439(11) 0.0240(9) 0.0228(9) 0.0084(8) 0.0073(8) 0.0025(8)
O2 0.0289(7) 0.0335(7) 0.0256(7) 0.0114(5) 0.0062(5) 0.0157(6)
N2 0.0184(7) 0.0208(7) 0.0174(7) 0.0081(6) 0.0051(5) 0.0059(6)
N1 0.0191(7) 0.0283(8) 0.0210(7) 0.0117(6) 0.0048(6) 0.0071(6)
C8 0.0202(8) 0.0155(8) 0.0217(9) 0.0082(7) 0.0066(7) 0.0073(7)
C11 0.0311(10) 0.0468(12) 0.0419(12) 0.0306(10) 0.0057(9) 0.0009(9)
C6 0.0218(9) 0.0231(9) 0.0244(9) 0.0116(7) 0.0037(7) 0.0054(7)
C10 0.0245(9) 0.0405(11) 0.0304(10) 0.0109(8) 0.0116(8) 0.0114(8)
C2 0.0212(9) 0.0377(10) 0.0220(9) 0.0157(8) 0.0031(7) 0.0083(8)
C9 0.0161(8) 0.0286(9) 0.0241(9) 0.0123(7) 0.0057(7) 0.0030(7)
C16 0.0137(8) 0.0229(8) 0.0242(9) 0.0079(7) 0.0049(6) 0.0038(7)
C1 0.0280(10) 0.0535(12) 0.0248(10) 0.0196(9) 0.0089(8) 0.0093(9)
C7 0.0259(9) 0.0263(9) 0.0206(9) 0.0080(7) 0.0040(7) 0.0081(7)
C15 0.0205(8) 0.0209(8) 0.0204(8) 0.0086(7) 0.0055(7) 0.0048(7)
C5 0.0198(8) 0.0231(8) 0.0188(8) 0.0102(7) 0.0029(6) 0.0064(7)
C12 0.0216(9) 0.0284(9) 0.0175(8) 0.0099(7) 0.0035(7) 0.0061(7)
C17 0.0305(10) 0.0268(9) 0.0298(10) 0.0122(8) 0.0085(8) 0.0102(8)
C21 0.0227(9) 0.0267(9) 0.0284(9) 0.0106(8) 0.0097(7) 0.0056(7)
C18 0.0379(11) 0.0230(9) 0.0483(12) 0.0127(9) 0.0096(9) 0.0118(8)
C20 0.0286(10) 0.0359(11) 0.0292(10) 0.0048(8) 0.0139(8) 0.0047(8)
C13 0.0244(9) 0.0361(10) 0.0281(9) 0.0191(8) 0.0035(7) 0.0080(8)
C3 0.0420(11) 0.0313(10) 0.0298(10) 0.0166(8) 0.0076(8) -0.0021(9)
C14 0.0340(10) 0.0297(10) 0.0269(10) 0.0053(8) 0.0010(8) 0.0095(8)
C19 0.0338(11) 0.0250(10) 0.0442(12) 0.0024(9) 0.0155(9) 0.0077(9)

loop_
_atom_type_symbol
_atom_type_description
_atom_type_scat_dispersion_real
_atom_type_scat_dispersion_imag
_atom_type_scat_source
C C 0.0181 0.0091 'International Tables Vol C Tables 4.2.6.8 and 6.1.1.4'
H H 0.0000 0.0000 'International Tables Vol C Tables 4.2.6.8 and 6.1.1.4'
N N 0.0311 0.0180 'International Tables Vol C Tables 4.2.6.8 and 6.1.1.4'
O O 0.0492 0.0322 'International Tables Vol C Tables 4.2.6.8 and 6.1.1.4'
S S 0.3331 0.5567 'International Tables Vol C Tables 4.2.6.8 and 6.1.1.4'

loop_
_geom_angle_atom_site_label_1
_geom_angle_atom_site_label_2
_geom_angle_atom_site_label_3
_geom_angle
O2 S1 O1 116.22(7)
O2 S1 N1 111.32(7)
O1 S1 N1 112.67(7)
O2 S1 C5 107.54(7)
O1 S1 C5 107.55(7)
N1 S1 C5 100.05(7)
C3 C4 C5 119.27(16)
C3 C4 H4A 120.4
C5 C4 H4A 120.4
C8 N2 C12 122.76(14)
C8 N2 C9 122.17(13)
C12 N2 C9 115.06(13)
C8 N1 S1 123.04(12)
N1 C8 N2 117.58(14)
N1 C8 C15 123.22(14)
N2 C8 C15 119.20(14)
C9 C11 H11A 109.5
C9 C11 H11B 109.5
H11A C11 H11B 109.5
C9 C11 H11C 109.5
H11A C11 H11C 109.5
H11B C11 H11C 109.5
C5 C6 C7 119.31(15)
C5 C6 H6A 120.3
C7 C6 H6A 120.3
C9 C10 H10A 109.5
C9 C10 H10B 109.5
H10A C10 H10B 109.5
C9 C10 H10C 109.5
H10A C10 H10C 109.5
H10B C10 H10C 109.5
C7 C2 C3 118.26(15)
C7 C2 C1 120.58(16)
C3 C2 C1 121.16(16)
N2 C9 C10 111.60(13)
N2 C9 C11 113.65(14)
C10 C9 C11 113.13(15)
N2 C9 H9A 105.9
C10 C9 H9A 105.9
C11 C9 H9A 105.9
C17 C16 C21 118.54(16)
C17 C16 C15 121.24(15)
C21 C16 C15 120.21(15)
C2 C1 H1C 109.5
C2 C1 H1D 109.5
H1C C1 H1D 109.5
C2 C1 H1E 109.5
H1C C1 H1E 109.5
H1D C1 H1E 109.5
C2 C7 C6 121.48(16)
C2 C7 H7A 119.3
C6 C7 H7A 119.3
C16 C15 C8 114.32(13)
C16 C15 H15A 108.7
C8 C15 H15A 108.7
C16 C15 H15B 108.7
C8 C15 H15B 108.7
H15A C15 H15B 107.6
C6 C5 C4 120.41(16)
C6 C5 S1 119.82(13)
C4 C5 S1 119.70(13)
N2 C12 C14 110.62(14)
N2 C12 C13 111.88(14)
C14 C12 C13 112.68(15)
N2 C12 H12A 107.1
C14 C12 H12A 107.1
C13 C12 H12A 107.1
C18 C17 C16 120.66(17)
C18 C17 H17A 119.7
C16 C17 H17A 119.7
C20 C21 C16 120.74(17)
C20 C21 H21A 119.6
C16 C21 H21A 119.6
C19 C18 C17 119.77(18)
C19 C18 H18A 120.1
C17 C18 H18A 120.1
C21 C20 C19 120.39(18)
C21 C20 H20A 119.8
C19 C20 H20A 119.8
C12 C13 H13A 109.5
C12 C13 H13B 109.5
H13A C13 H13B 109.5
C12 C13 H13C 109.5
H13A C13 H13C 109.5
H13B C13 H13C 109.5
C4 C3 C2 121.24(16)
C4 C3 H3A 119.4
C2 C3 H3A 119.4
C12 C14 H14A 109.5
C12 C14 H14B 109.5
H14A C14 H14B 109.5
C12 C14 H14C 109.5
H14A C14 H14C 109.5
H14B C14 H14C 109.5
C20 C19 C18 119.90(18)
C20 C19 H19A 120.1
C18 C19 H19A 120.1

loop_
_geom_bond_atom_site_label_1
_geom_bond_atom_site_label_2
_geom_bond_distance
S1 O2 1.4433(13)
S1 O1 1.4443(13)
S1 N1 1.6113(14)
S1 C5 1.7672(17)
C4 C3 1.386(3)
C4 C5 1.389(2)
C4 H4A 0.9500
N2 C8 1.339(2)
N2 C12 1.487(2)
N2 C9 1.494(2)
N1 C8 1.319(2)
C8 C15 1.531(2)
C11 C9 1.530(2)
C11 H11A 0.9800
C11 H11B 0.9800
C11 H11C 0.9800
C6 C5 1.382(2)
C6 C7 1.388(2)
C6 H6A 0.9500
C10 C9 1.523(2)
C10 H10A 0.9800
C10 H10B 0.9800
C10 H10C 0.9800
C2 C7 1.383(2)
C2 C3 1.391(3)
C2 C1 1.504(2)
C9 H9A 1.0000
C16 C17 1.394(2)
C16 C21 1.394(2)
C16 C15 1.509(2)
C1 H1C 0.9800
C1 H1D 0.9800
C1 H1E 0.9800
C7 H7A 0.9500
C15 H15A 0.9900
C15 H15B 0.9900
C12 C14 1.519(3)
C12 C13 1.522(2)
C12 H12A 1.0000
C17 C18 1.392(3)
C17 H17A 0.9500
C21 C20 1.379(3)
C21 H21A 0.9500
C18 C19 1.386(3)
C18 H18A 0.9500
C20 C19 1.382(3)
C20 H20A 0.9500
C13 H13A 0.9800
C13 H13B 0.9800
C13 H13C 0.9800
C3 H3A 0.9500
C14 H14A 0.9800
C14 H14B 0.9800
C14 H14C 0.9800
C19 H19A 0.9500

loop_
_geom_torsion_atom_site_label_1
_geom_torsion_atom_site_label_2
_geom_torsion_atom_site_label_3
_geom_torsion_atom_site_label_4
_geom_torsion
O2 S1 N1 C8 66.22(15)
O1 S1 N1 C8 -66.40(15)
C5 S1 N1 C8 179.65(13)
S1 N1 C8 N2 -176.69(11)
S1 N1 C8 C15 3.6(2)
C12 N2 C8 N1 179.84(13)
C9 N2 C8 N1 1.0(2)
C12 N2 C8 C15 -0.4(2)
C9 N2 C8 C15 -179.29(13)
C8 N2 C9 C10 -69.26(19)
C12 N2 C9 C10 111.80(16)
C8 N2 C9 C11 60.1(2)
C12 N2 C9 C11 -118.82(16)
C3 C2 C7 C6 -1.1(3)
C1 C2 C7 C6 179.35(15)
C5 C6 C7 C2 0.4(3)
C17 C16 C15 C8 51.0(2)
C21 C16 C15 C8 -129.77(16)
N1 C8 C15 C16 -113.46(17)
N2 C8 C15 C16 66.83(18)
C7 C6 C5 C4 0.9(3)
C7 C6 C5 S1 177.93(12)
C3 C4 C5 C6 -1.5(3)
C3 C4 C5 S1 -178.54(15)
O2 S1 C5 C6 -123.63(14)
O1 S1 C5 C6 2.24(16)
N1 S1 C5 C6 120.06(14)
O2 S1 C5 C4 53.38(16)
O1 S1 C5 C4 179.26(14)
N1 S1 C5 C4 -62.93(15)
C8 N2 C12 C14 -109.35(17)
C9 N2 C12 C14 69.58(18)
C8 N2 C12 C13 124.12(16)
C9 N2 C12 C13 -56.94(18)
C21 C16 C17 C18 0.0(3)
C15 C16 C17 C18 179.19(15)
C17 C16 C21 C20 -0.8(3)
C15 C16 C21 C20 179.94(15)
C16 C17 C18 C19 0.3(3)
C16 C21 C20 C19 1.4(3)
C5 C4 C3 C2 0.8(3)
C7 C2 C3 C4 0.5(3)
C1 C2 C3 C4 -179.98(17)
C21 C20 C19 C18 -1.2(3)
C17 C18 C19 C20 0.3(3)
